data_2228846
loop_
_publ_author_name
'Lai, Chuan'
'Xie, Bin'
'Zou, Li-Ke'
'Feng, Jian-Shen'

_publ_section_title
;
 (5,7,7,12,14,14-Hexamethyl-1,4,8,11-tetraazacyclotetradeca-4,11-diene)nickel(II)
 bis[<i>O</i>,<i>O</i>'-bis(4-<i>tert</i>-butylphenyl) dithiophosphate]
;
_journal_coeditor_code PV2360
_journal_issue 1
_journal_name_full 'Acta Crystallographica Section E'
_journal_page_first m17
_journal_paper_doi 10.1107/S1600536810049615
_journal_volume 67
_journal_year 2011
_chemical_formula_iupac '[Ni (C16 H32 N4)] (C20 H26 O2 P S2)2'
_chemical_formula_moiety 'C16 H32 N4 Ni 2+, 2(C20 H26 O2 P S2 -)'
_chemical_formula_sum 'C56 H84 N4 Ni O4 P2 S4'
_chemical_formula_weight 1126.16
_chemical_name_systematic
;
(5,7,7,12,14,14-Hexamethyl-1,4,8,11-tetraazacyclotetradeca-4,11-diene)nickel(II)
bis[<i>O</i>,<i>O</i>'-bis(4-<i>tert</i>-butylphenyl) dithiophosphate]
;
_space_group_IT_number 2
_symmetry_cell_setting triclinic
_symmetry_space_group_name_Hall '-P 1'
_symmetry_space_group_name_H-M 'P -1'
_atom_sites_solution_hydrogens geom
_atom_sites_solution_primary direct
_atom_sites_solution_secondary difmap
_audit_creation_method SHELXL-97
_cell_angle_alpha 95.965(4)
_cell_angle_beta 91.360(3)
_cell_angle_gamma 99.787(4)
_cell_formula_units_Z 1
_cell_length_a 9.445(2)
_cell_length_b 12.168(3)
_cell_length_c 12.740(3)
_cell_measurement_reflns_used 3818
_cell_measurement_temperature 103(2)
_cell_measurement_theta_max 27.49
_cell_measurement_theta_min 3.00
_cell_volume 1433.8(6)
_computing_cell_refinement 'RAPID-AUTO (Rigaku, 2004)'
_computing_data_collection 'RAPID-AUTO (Rigaku, 2004)'
_computing_data_reduction 'RAPID-AUTO (Rigaku, 2004)'
_computing_molecular_graphics 'ORTEP-3 for Windows (Farrugia,1997)'
_computing_publication_material 'SHELXL97 (Sheldrick, 2008)'
_computing_structure_refinement 'SHELXL97 (Sheldrick, 2008)'
_computing_structure_solution 'SHELXS97 (Sheldrick, 2008)'
_diffrn_ambient_temperature 103(2)
_diffrn_measured_fraction_theta_full 0.978
_diffrn_measured_fraction_theta_max 0.978
_diffrn_measurement_device_type 'Rigaku SPIDER'
_diffrn_measurement_method '\w scans'
_diffrn_radiation_monochromator graphite
_diffrn_radiation_source 'Rotating Anode'
_diffrn_radiation_type MoK\a
_diffrn_radiation_wavelength 0.71073
_diffrn_reflns_av_R_equivalents 0.0357
_diffrn_reflns_av_sigmaI/netI 0.0566
_diffrn_reflns_limit_h_max 12
_diffrn_reflns_limit_h_min -12
_diffrn_reflns_limit_k_max 14
_diffrn_reflns_limit_k_min -15
_diffrn_reflns_limit_l_max 16
_diffrn_reflns_limit_l_min -16
_diffrn_reflns_number 14032
_diffrn_reflns_theta_full 27.49
_diffrn_reflns_theta_max 27.49
_diffrn_reflns_theta_min 3.00
_diffrn_standards_decay_% 0
_diffrn_standards_interval_count 0
_diffrn_standards_interval_time 0
_diffrn_standards_number 0
_exptl_absorpt_coefficient_mu 0.587
_exptl_absorpt_correction_T_max 0.9545
_exptl_absorpt_correction_T_min 0.8589
_exptl_absorpt_correction_type multi-scan
_exptl_absorpt_process_details '(ABSCOR; Higashi, 1995)'
_exptl_crystal_colour Orange
_exptl_crystal_density_diffrn 1.304
_exptl_crystal_density_method 'not measured'
_exptl_crystal_description Plate
_exptl_crystal_F_000 602
_exptl_crystal_size_max 0.27
_exptl_crystal_size_mid 0.23
_exptl_crystal_size_min 0.08
_refine_diff_density_max 0.359
_refine_diff_density_min -0.349
_refine_ls_extinction_method none
_refine_ls_goodness_of_fit_ref 0.998
_refine_ls_hydrogen_treatment mixed
_refine_ls_matrix_type full
_refine_ls_number_parameters 335
_refine_ls_number_reflns 6434
_refine_ls_number_restraints 0
_refine_ls_restrained_S_all 0.998
_refine_ls_R_factor_all 0.0630
_refine_ls_R_factor_gt 0.0414
_refine_ls_shift/su_max 0.001
_refine_ls_shift/su_mean 0.000
_refine_ls_structure_factor_coef Fsqd
_refine_ls_weighting_details 'calc w=1/[\s^2^(Fo^2^)+(0.0451P)^2^+0.6980P] where P=(Fo^2^+2Fc^2^)/3'
_refine_ls_weighting_scheme calc
_refine_ls_wR_factor_gt 0.0916
_refine_ls_wR_factor_ref 0.1011
_reflns_number_gt 4838
_reflns_number_total 6434
_reflns_threshold_expression I>2\s(I)
_cod_data_source_file pv2360.cif
_cod_data_source_block I
_cod_original_cell_volume 1433.7(5)
_cod_original_sg_symbol_Hall '-P 1 '
_cod_database_code 2228846
_cod_database_fobs_code 2228846

loop_
_symmetry_equiv_pos_as_xyz
'x, y, z'
'-x, -y, -z'

loop_
_atom_site_type_symbol
_atom_site_label
_atom_site_fract_x
_atom_site_fract_y
_atom_site_fract_z
_atom_site_U_iso_or_equiv
_atom_site_adp_type
_atom_site_calc_flag
_atom_site_refinement_flags
_atom_site_occupancy
_atom_site_disorder_assembly
_atom_site_disorder_group
Ni Ni1 0.0000 0.5000 0.5000 0.01467(11) Uani d S 1 . .
P P1 0.38240(6) 0.74491(5) 0.59769(5) 0.01291(13) Uani d . 1 . .
S S1 0.18719(6) 0.75534(5) 0.55415(5) 0.01884(14) Uani d . 1 . .
S S2 0.41409(6) 0.65477(5) 0.71245(4) 0.01634(13) Uani d . 1 . .
O O1 0.47162(17) 0.69494(13) 0.50147(12) 0.0163(3) Uani d . 1 . .
O O2 0.46883(16) 0.87255(13) 0.62254(12) 0.0161(3) Uani d . 1 . .
N N1 -0.11781(19) 0.56640(16) 0.59937(15) 0.0147(4) Uani d . 1 . .
N N2 -0.1166(2) 0.54850(17) 0.39160(15) 0.0147(4) Uani d . 1 . .
C C1 -0.2353(2) 0.6077(2) 0.54470(19) 0.0186(5) Uani d . 1 . .
H H1A -0.2638 0.6718 0.5885 0.022 Uiso calc R 1 . .
H H1B -0.3203 0.5474 0.5312 0.022 Uiso calc R 1 . .
C C2 -0.1784(2) 0.6437(2) 0.44242(18) 0.0180(5) Uani d . 1 . .
H H2A -0.2568 0.6602 0.3969 0.022 Uiso calc R 1 . .
H H2B -0.1036 0.7118 0.4555 0.022 Uiso calc R 1 . .
C C3 -0.0567(2) 0.56507(19) 0.28493(18) 0.0158(5) Uani d . 1 . .
C C4 -0.0187(2) 0.4525(2) 0.24158(18) 0.0180(5) Uani d . 1 . .
H H4A -0.1058 0.3944 0.2416 0.022 Uiso calc R 1 . .
H H4B 0.0075 0.4569 0.1672 0.022 Uiso calc R 1 . .
C C5 0.1014(2) 0.41448(19) 0.29968(19) 0.0168(5) Uani d . 1 . .
C C6 0.0743(2) 0.6583(2) 0.29262(18) 0.0172(5) Uani d . 1 . .
H H6A 0.0457 0.7298 0.3179 0.021 Uiso calc R 1 . .
H H6B 0.1147 0.6633 0.2228 0.021 Uiso calc R 1 . .
H H6C 0.1468 0.6417 0.3421 0.021 Uiso calc R 1 . .
C C7 -0.1720(2) 0.5932(2) 0.20931(18) 0.0176(5) Uani d . 1 . .
H H7A -0.2588 0.5359 0.2077 0.021 Uiso calc R 1 . .
H H7B -0.1351 0.5950 0.1381 0.021 Uiso calc R 1 . .
H H7C -0.1954 0.6668 0.2341 0.021 Uiso calc R 1 . .
C C8 0.1938(3) 0.3504(2) 0.2313(2) 0.0233(5) Uani d . 1 . .
H H8A 0.2953 0.3819 0.2480 0.028 Uiso calc R 1 . .
H H8B 0.1710 0.3562 0.1568 0.028 Uiso calc R 1 . .
H H8C 0.1753 0.2714 0.2444 0.028 Uiso calc R 1 . .
C C9 0.4542(2) 0.70913(19) 0.39500(17) 0.0135(4) Uani d . 1 . .
C C10 0.4612(2) 0.61550(19) 0.32408(18) 0.0148(5) Uani d . 1 . .
H H10 0.4730 0.5466 0.3492 0.018 Uiso calc R 1 . .
C C11 0.4510(2) 0.62328(19) 0.21665(18) 0.0153(5) Uani d . 1 . .
H H11 0.4557 0.5590 0.1685 0.018 Uiso calc R 1 . .
C C12 0.4338(2) 0.72341(19) 0.17723(18) 0.0155(5) Uani d . 1 . .
C C13 0.4277(2) 0.81515(19) 0.25037(18) 0.0167(5) Uani d . 1 . .
H H13 0.4161 0.8842 0.2256 0.020 Uiso calc R 1 . .
C C14 0.4379(2) 0.80954(19) 0.35900(18) 0.0165(5) Uani d . 1 . .
H H14 0.4337 0.8737 0.4074 0.020 Uiso calc R 1 . .
C C15 0.4216(3) 0.7279(2) 0.05768(18) 0.0190(5) Uani d . 1 . .
C C16 0.5521(3) 0.6889(2) 0.00546(19) 0.0248(6) Uani d . 1 . .
H H16A 0.5442 0.6924 -0.0709 0.030 Uiso calc R 1 . .
H H16B 0.5550 0.6115 0.0192 0.030 Uiso calc R 1 . .
H H16C 0.6404 0.7379 0.0348 0.030 Uiso calc R 1 . .
C C17 0.4152(3) 0.8452(2) 0.0292(2) 0.0342(7) Uani d . 1 . .
H H17A 0.4071 0.8437 -0.0478 0.041 Uiso calc R 1 . .
H H17B 0.5030 0.8962 0.0564 0.041 Uiso calc R 1 . .
H H17C 0.3315 0.8712 0.0606 0.041 Uiso calc R 1 . .
C C18 0.2848(3) 0.6490(3) 0.0122(2) 0.0341(7) Uani d . 1 . .
H H18A 0.2004 0.6748 0.0428 0.041 Uiso calc R 1 . .
H H18B 0.2877 0.5728 0.0295 0.041 Uiso calc R 1 . .
H H18C 0.2790 0.6491 -0.0647 0.041 Uiso calc R 1 . .
C C19 0.6129(2) 0.89734(18) 0.65979(18) 0.0155(5) Uani d . 1 . .
C C20 0.6442(2) 0.90526(19) 0.76688(18) 0.0151(5) Uani d . 1 . .
H H20 0.5700 0.8875 0.8145 0.018 Uiso calc R 1 . .
C C21 0.7862(2) 0.93967(19) 0.80414(18) 0.0162(5) Uani d . 1 . .
H H21 0.8080 0.9446 0.8778 0.019 Uiso calc R 1 . .
C C22 0.8978(2) 0.96726(19) 0.73619(18) 0.0167(5) Uani d . 1 . .
C C23 0.8612(3) 0.9561(2) 0.62884(19) 0.0220(5) Uani d . 1 . .
H H23 0.9349 0.9724 0.5804 0.026 Uiso calc R 1 . .
C C24 0.7195(3) 0.9215(2) 0.59016(19) 0.0208(5) Uani d . 1 . .
H H24 0.6970 0.9148 0.5164 0.025 Uiso calc R 1 . .
C C25 1.0515(2) 1.0085(2) 0.78141(19) 0.0192(5) Uani d . 1 . .
C C26 1.1533(3) 1.0529(2) 0.6975(2) 0.0265(6) Uani d . 1 . .
H H26A 1.1627 0.9913 0.6436 0.032 Uiso calc R 1 . .
H H26B 1.2479 1.0848 0.7308 0.032 Uiso calc R 1 . .
H H26C 1.1142 1.1111 0.6643 0.032 Uiso calc R 1 . .
C C27 1.0506(3) 1.1031(2) 0.8708(2) 0.0261(6) Uani d . 1 . .
H H27A 1.0100 1.1640 0.8436 0.031 Uiso calc R 1 . .
H H27B 1.1492 1.1317 0.8984 0.031 Uiso calc R 1 . .
H H27C 0.9919 1.0741 0.9276 0.031 Uiso calc R 1 . .
C C28 1.1095(3) 0.9114(2) 0.8255(2) 0.0258(6) Uani d . 1 . .
H H28A 1.0468 0.8826 0.8803 0.031 Uiso calc R 1 . .
H H28B 1.2070 0.9383 0.8560 0.031 Uiso calc R 1 . .
H H28C 1.1117 0.8513 0.7684 0.031 Uiso calc R 1 . .
H H2N -0.185(3) 0.490(3) 0.379(2) 0.046(10) Uiso d . 1 . .

loop_
_atom_site_aniso_label
_atom_site_aniso_U_11
_atom_site_aniso_U_22
_atom_site_aniso_U_33
_atom_site_aniso_U_12
_atom_site_aniso_U_13
_atom_site_aniso_U_23
Ni1 0.0110(2) 0.0202(2) 0.0153(2) 0.00699(16) 0.00251(16) 0.00626(17)
P1 0.0122(3) 0.0134(3) 0.0131(3) 0.0027(2) 0.0002(2) 0.0005(2)
S1 0.0125(3) 0.0244(3) 0.0195(3) 0.0046(2) -0.0016(2) 0.0007(2)
S2 0.0169(3) 0.0166(3) 0.0154(3) 0.0011(2) -0.0002(2) 0.0047(2)
O1 0.0179(8) 0.0211(9) 0.0119(8) 0.0091(6) 0.0002(6) 0.0024(7)
O2 0.0155(8) 0.0124(8) 0.0199(9) 0.0017(6) -0.0031(7) 0.0018(7)
N1 0.0100(9) 0.0168(10) 0.0182(10) 0.0036(7) 0.0015(7) 0.0045(8)
N2 0.0113(9) 0.0162(10) 0.0185(10) 0.0045(7) 0.0029(8) 0.0064(8)
C1 0.0118(11) 0.0243(13) 0.0225(13) 0.0089(9) 0.0019(9) 0.0062(10)
C2 0.0159(11) 0.0198(12) 0.0204(12) 0.0089(9) 0.0018(9) 0.0033(10)
C3 0.0126(11) 0.0187(12) 0.0169(12) 0.0027(8) 0.0019(9) 0.0059(9)
C4 0.0148(11) 0.0220(12) 0.0167(12) 0.0028(9) -0.0010(9) 0.0012(10)
C5 0.0113(11) 0.0167(12) 0.0217(12) 0.0002(8) 0.0015(9) 0.0031(10)
C6 0.0137(11) 0.0225(12) 0.0157(12) 0.0017(9) 0.0006(9) 0.0055(10)
C7 0.0144(11) 0.0211(12) 0.0184(12) 0.0038(9) -0.0025(9) 0.0074(10)
C8 0.0204(13) 0.0244(13) 0.0251(13) 0.0080(10) -0.0006(10) -0.0040(11)
C9 0.0095(10) 0.0197(12) 0.0111(11) 0.0022(8) 0.0003(8) 0.0016(9)
C10 0.0122(11) 0.0139(11) 0.0185(12) 0.0031(8) 0.0022(9) 0.0020(9)
C11 0.0131(11) 0.0153(11) 0.0174(12) 0.0034(8) 0.0014(9) -0.0009(9)
C12 0.0099(10) 0.0211(12) 0.0153(11) 0.0026(8) 0.0005(8) 0.0011(9)
C13 0.0186(12) 0.0150(11) 0.0168(12) 0.0028(9) 0.0005(9) 0.0026(9)
C14 0.0154(11) 0.0167(12) 0.0167(12) 0.0023(9) -0.0008(9) -0.0005(9)
C15 0.0185(12) 0.0232(13) 0.0157(12) 0.0047(9) 0.0004(9) 0.0029(10)
C16 0.0221(13) 0.0367(16) 0.0158(12) 0.0057(11) 0.0045(10) 0.0017(11)
C17 0.056(2) 0.0365(17) 0.0163(13) 0.0209(14) 0.0063(13) 0.0094(12)
C18 0.0226(14) 0.060(2) 0.0152(13) -0.0037(13) -0.0026(11) 0.0036(13)
C19 0.0134(11) 0.0118(11) 0.0208(12) 0.0013(8) -0.0024(9) 0.0013(9)
C20 0.0175(11) 0.0139(11) 0.0141(11) 0.0016(8) 0.0041(9) 0.0026(9)
C21 0.0201(12) 0.0180(12) 0.0093(11) 0.0007(9) 0.0002(9) 0.0004(9)
C22 0.0162(11) 0.0143(11) 0.0189(12) -0.0003(8) 0.0008(9) 0.0036(9)
C23 0.0187(12) 0.0285(14) 0.0164(12) -0.0029(10) 0.0044(10) 0.0019(10)
C24 0.0231(13) 0.0241(13) 0.0135(12) -0.0012(10) -0.0013(10) 0.0027(10)
C25 0.0142(11) 0.0217(13) 0.0203(12) -0.0019(9) -0.0006(9) 0.0039(10)
C26 0.0156(12) 0.0319(15) 0.0289(14) -0.0044(10) 0.0004(10) 0.0033(12)
C27 0.0246(13) 0.0222(14) 0.0261(14) -0.0069(10) -0.0025(11) -0.0036(11)
C28 0.0201(13) 0.0314(15) 0.0266(14) 0.0054(10) -0.0015(11) 0.0061(11)

loop_
_atom_type_symbol
_atom_type_description
_atom_type_scat_dispersion_real
_atom_type_scat_dispersion_imag
_atom_type_scat_source
C C 0.0033 0.0016 'International Tables Vol C Tables 4.2.6.8 and 6.1.1.4'
H H 0.0000 0.0000 'International Tables Vol C Tables 4.2.6.8 and 6.1.1.4'
N N 0.0061 0.0033 'International Tables Vol C Tables 4.2.6.8 and 6.1.1.4'
O O 0.0106 0.0060 'International Tables Vol C Tables 4.2.6.8 and 6.1.1.4'
P P 0.1023 0.0942 'International Tables Vol C Tables 4.2.6.8 and 6.1.1.4'
S S 0.1246 0.1234 'International Tables Vol C Tables 4.2.6.8 and 6.1.1.4'
Ni Ni 0.3393 1.1124 'International Tables Vol C Tables 4.2.6.8 and 6.1.1.4'

loop_
_geom_angle_atom_site_label_1
_geom_angle_atom_site_label_2
_geom_angle_atom_site_label_3
_geom_angle_site_symmetry_1
_geom_angle_site_symmetry_3
_geom_angle
_geom_angle_publ_flag
N1 Ni1 N1 . 2_566 180.0 ?
N1 Ni1 N2 . . 86.13(8) ?
N1 Ni1 N2 2_566 . 93.87(8) ?
N1 Ni1 N2 . 2_566 93.87(8) ?
N1 Ni1 N2 2_566 2_566 86.13(8) ?
N2 Ni1 N2 . 2_566 180.0 ?
N1 Ni1 S1 . . 78.48(6) ?
N1 Ni1 S1 2_566 . 101.52(6) ?
N2 Ni1 S1 . . 91.63(6) ?
N2 Ni1 S1 2_566 . 88.37(6) ?
O2 P1 O1 . . 101.95(9) ?
O2 P1 S1 . . 106.69(7) ?
O1 P1 S1 . . 112.73(6) ?
O2 P1 S2 . . 111.23(6) ?
O1 P1 S2 . . 103.62(7) ?
S1 P1 S2 . . 119.33(4) ?
P1 S1 Ni1 . . 109.04(3) ?
C9 O1 P1 . . 126.04(15) ?
C19 O2 P1 . . 122.48(14) ?
C5 N1 C1 2_566 . 119.43(19) ?
C5 N1 Ni1 2_566 . 129.37(16) ?
C1 N1 Ni1 . . 110.98(14) ?
C2 N2 C3 . . 115.10(18) ?
C2 N2 Ni1 . . 106.77(14) ?
C3 N2 Ni1 . . 119.71(14) ?
C2 N2 H2N . . 109(2) ?
C3 N2 H2N . . 104(2) ?
Ni1 N2 H2N . . 101(2) ?
N1 C1 C2 . . 106.80(18) ?
N1 C1 H1A . . 110.4 ?
C2 C1 H1A . . 110.4 ?
N1 C1 H1B . . 110.4 ?
C2 C1 H1B . . 110.4 ?
H1A C1 H1B . . 108.6 ?
N2 C2 C1 . . 105.96(19) ?
N2 C2 H2A . . 110.5 ?
C1 C2 H2A . . 110.5 ?
N2 C2 H2B . . 110.5 ?
C1 C2 H2B . . 110.5 ?
H2A C2 H2B . . 108.7 ?
N2 C3 C6 . . 111.51(19) ?
N2 C3 C4 . . 106.03(19) ?
C6 C3 C4 . . 111.42(19) ?
N2 C3 C7 . . 110.55(18) ?
C6 C3 C7 . . 109.24(19) ?
C4 C3 C7 . . 107.99(18) ?
C5 C4 C3 . . 116.19(19) ?
C5 C4 H4A . . 108.2 ?
C3 C4 H4A . . 108.2 ?
C5 C4 H4B . . 108.2 ?
C3 C4 H4B . . 108.2 ?
H4A C4 H4B . . 107.4 ?
N1 C5 C8 2_566 . 124.0(2) ?
N1 C5 C4 2_566 . 121.0(2) ?
C8 C5 C4 . . 114.9(2) ?
C3 C6 H6A . . 109.5 ?
C3 C6 H6B . . 109.5 ?
H6A C6 H6B . . 109.5 ?
C3 C6 H6C . . 109.5 ?
H6A C6 H6C . . 109.5 ?
H6B C6 H6C . . 109.5 ?
C3 C7 H7A . . 109.5 ?
C3 C7 H7B . . 109.5 ?
H7A C7 H7B . . 109.5 ?
C3 C7 H7C . . 109.5 ?
H7A C7 H7C . . 109.5 ?
H7B C7 H7C . . 109.5 ?
C5 C8 H8A . . 109.5 ?
C5 C8 H8B . . 109.5 ?
H8A C8 H8B . . 109.5 ?
C5 C8 H8C . . 109.5 ?
H8A C8 H8C . . 109.5 ?
H8B C8 H8C . . 109.5 ?
C14 C9 C10 . . 120.5(2) ?
C14 C9 O1 . . 123.8(2) ?
C10 C9 O1 . . 115.6(2) ?
C11 C10 C9 . . 119.6(2) ?
C11 C10 H10 . . 120.2 ?
C9 C10 H10 . . 120.2 ?
C10 C11 C12 . . 121.6(2) ?
C10 C11 H11 . . 119.2 ?
C12 C11 H11 . . 119.2 ?
C13 C12 C11 . . 117.2(2) ?
C13 C12 C15 . . 123.0(2) ?
C11 C12 C15 . . 119.8(2) ?
C12 C13 C14 . . 122.3(2) ?
C12 C13 H13 . . 118.8 ?
C14 C13 H13 . . 118.8 ?
C9 C14 C13 . . 118.8(2) ?
C9 C14 H14 . . 120.6 ?
C13 C14 H14 . . 120.6 ?
C17 C15 C12 . . 112.5(2) ?
C17 C15 C18 . . 108.5(2) ?
C12 C15 C18 . . 109.3(2) ?
C17 C15 C16 . . 108.0(2) ?
C12 C15 C16 . . 109.77(19) ?
C18 C15 C16 . . 108.7(2) ?
C15 C16 H16A . . 109.5 ?
C15 C16 H16B . . 109.5 ?
H16A C16 H16B . . 109.5 ?
C15 C16 H16C . . 109.5 ?
H16A C16 H16C . . 109.5 ?
H16B C16 H16C . . 109.5 ?
C15 C17 H17A . . 109.5 ?
C15 C17 H17B . . 109.5 ?
H17A C17 H17B . . 109.5 ?
C15 C17 H17C . . 109.5 ?
H17A C17 H17C . . 109.5 ?
H17B C17 H17C . . 109.5 ?
C15 C18 H18A . . 109.5 ?
C15 C18 H18B . . 109.5 ?
H18A C18 H18B . . 109.5 ?
C15 C18 H18C . . 109.5 ?
H18A C18 H18C . . 109.5 ?
H18B C18 H18C . . 109.5 ?
C24 C19 C20 . . 121.0(2) ?
C24 C19 O2 . . 119.5(2) ?
C20 C19 O2 . . 119.3(2) ?
C19 C20 C21 . . 119.0(2) ?
C19 C20 H20 . . 120.5 ?
C21 C20 H20 . . 120.5 ?
C20 C21 C22 . . 121.9(2) ?
C20 C21 H21 . . 119.1 ?
C22 C21 H21 . . 119.1 ?
C23 C22 C21 . . 116.9(2) ?
C23 C22 C25 . . 123.1(2) ?
C21 C22 C25 . . 119.9(2) ?
C22 C23 C24 . . 121.9(2) ?
C22 C23 H23 . . 119.1 ?
C24 C23 H23 . . 119.1 ?
C19 C24 C23 . . 119.3(2) ?
C19 C24 H24 . . 120.4 ?
C23 C24 H24 . . 120.4 ?
C22 C25 C26 . . 112.07(19) ?
C22 C25 C28 . . 109.5(2) ?
C26 C25 C28 . . 108.1(2) ?
C22 C25 C27 . . 109.1(2) ?
C26 C25 C27 . . 108.7(2) ?
C28 C25 C27 . . 109.3(2) ?
C25 C26 H26A . . 109.5 ?
C25 C26 H26B . . 109.5 ?
H26A C26 H26B . . 109.5 ?
C25 C26 H26C . . 109.5 ?
H26A C26 H26C . . 109.5 ?
H26B C26 H26C . . 109.5 ?
C25 C27 H27A . . 109.5 ?
C25 C27 H27B . . 109.5 ?
H27A C27 H27B . . 109.5 ?
C25 C27 H27C . . 109.5 ?
H27A C27 H27C . . 109.5 ?
H27B C27 H27C . . 109.5 ?
C25 C28 H28A . . 109.5 ?
C25 C28 H28B . . 109.5 ?
H28A C28 H28B . . 109.5 ?
C25 C28 H28C . . 109.5 ?
H28A C28 H28C . . 109.5 ?
H28B C28 H28C . . 109.5 ?

loop_
_geom_bond_atom_site_label_1
_geom_bond_atom_site_label_2
_geom_bond_site_symmetry_2
_geom_bond_distance
_geom_bond_publ_flag
Ni1 N1 . 1.9114(19) ?
Ni1 N1 2_566 1.9114(19) ?
Ni1 N2 . 1.9457(19) ?
Ni1 N2 2_566 1.9457(19) ?
Ni1 S1 . 3.2990(9) ?
P1 O2 . 1.6226(16) ?
P1 O1 . 1.6281(17) ?
P1 S1 . 1.9413(9) ?
P1 S2 . 1.9632(9) ?
O1 C9 . 1.394(3) ?
O2 C19 . 1.403(3) ?
N1 C5 2_566 1.284(3) ?
N1 C1 . 1.481(3) ?
N2 C2 . 1.481(3) ?
N2 C3 . 1.504(3) ?
N2 H2N . 0.88(3) ?
C1 C2 . 1.500(3) ?
C1 H1A . 0.9900 ?
C1 H1B . 0.9900 ?
C2 H2A . 0.9900 ?
C2 H2B . 0.9900 ?
C3 C6 . 1.524(3) ?
C3 C4 . 1.526(3) ?
C3 C7 . 1.542(3) ?
C4 C5 . 1.503(3) ?
C4 H4A . 0.9900 ?
C4 H4B . 0.9900 ?
C5 N1 2_566 1.284(3) ?
C5 C8 . 1.501(3) ?
C6 H6A . 0.9800 ?
C6 H6B . 0.9800 ?
C6 H6C . 0.9800 ?
C7 H7A . 0.9800 ?
C7 H7B . 0.9800 ?
C7 H7C . 0.9800 ?
C8 H8A . 0.9800 ?
C8 H8B . 0.9800 ?
C8 H8C . 0.9800 ?
C9 C14 . 1.380(3) ?
C9 C10 . 1.390(3) ?
C10 C11 . 1.384(3) ?
C10 H10 . 0.9500 ?
C11 C12 . 1.398(3) ?
C11 H11 . 0.9500 ?
C12 C13 . 1.388(3) ?
C12 C15 . 1.532(3) ?
C13 C14 . 1.394(3) ?
C13 H13 . 0.9500 ?
C14 H14 . 0.9500 ?
C15 C17 . 1.519(4) ?
C15 C18 . 1.534(3) ?
C15 C16 . 1.536(3) ?
C16 H16A . 0.9800 ?
C16 H16B . 0.9800 ?
C16 H16C . 0.9800 ?
C17 H17A . 0.9800 ?
C17 H17B . 0.9800 ?
C17 H17C . 0.9800 ?
C18 H18A . 0.9800 ?
C18 H18B . 0.9800 ?
C18 H18C . 0.9800 ?
C19 C24 . 1.372(3) ?
C19 C20 . 1.379(3) ?
C20 C21 . 1.392(3) ?
C20 H20 . 0.9500 ?
C21 C22 . 1.399(3) ?
C21 H21 . 0.9500 ?
C22 C23 . 1.390(3) ?
C22 C25 . 1.531(3) ?
C23 C24 . 1.395(3) ?
C23 H23 . 0.9500 ?
C24 H24 . 0.9500 ?
C25 C26 . 1.534(3) ?
C25 C28 . 1.534(4) ?
C25 C27 . 1.535(3) ?
C26 H26A . 0.9800 ?
C26 H26B . 0.9800 ?
C26 H26C . 0.9800 ?
C27 H27A . 0.9800 ?
C27 H27B . 0.9800 ?
C27 H27C . 0.9800 ?
C28 H28A . 0.9800 ?
C28 H28B . 0.9800 ?
C28 H28C . 0.9800 ?

loop_
_geom_hbond_atom_site_label_D
_geom_hbond_atom_site_label_H
_geom_hbond_atom_site_label_A
_geom_hbond_site_symmetry_A
_geom_hbond_distance_DH
_geom_hbond_distance_HA
_geom_hbond_distance_DA
_geom_hbond_angle_DHA
N2 H2N S2 2_566 0.88(3) 2.70(3) 3.542(2) 162(3)
C7 H7A S2 2_566 0.98 2.82 3.703(3) 150

loop_
_geom_torsion_atom_site_label_1
_geom_torsion_atom_site_label_2
_geom_torsion_atom_site_label_3
_geom_torsion_atom_site_label_4
_geom_torsion_site_symmetry_1
_geom_torsion_site_symmetry_2
_geom_torsion_site_symmetry_3
_geom_torsion_site_symmetry_4
_geom_torsion
_geom_torsion_publ_flag
O2 P1 S1 Ni1 . . . . 179.72(6) ?
O1 P1 S1 Ni1 . . . . 68.62(7) ?
S2 P1 S1 Ni1 . . . . -53.26(5) ?
N1 Ni1 S1 P1 . . . . 126.44(7) ?
N1 Ni1 S1 P1 2_566 . . . -53.56(7) ?
N2 Ni1 S1 P1 . . . . -147.85(6) ?
N2 Ni1 S1 P1 2_566 . . . 32.15(6) ?
O2 P1 O1 C9 . . . . -82.29(18) ?
S1 P1 O1 C9 . . . . 31.73(19) ?
S2 P1 O1 C9 . . . . 162.11(15) ?
O1 P1 O2 C19 . . . . -63.81(18) ?
S1 P1 O2 C19 . . . . 177.78(15) ?
S2 P1 O2 C19 . . . . 46.09(18) ?
N2 Ni1 N1 C5 . . . 2_566 -169.7(2) ?
N2 Ni1 N1 C5 2_566 . . 2_566 10.3(2) ?
S1 Ni1 N1 C5 . . . 2_566 -77.3(2) ?
N2 Ni1 N1 C1 . . . . 4.72(15) ?
N2 Ni1 N1 C1 2_566 . . . -175.28(15) ?
S1 Ni1 N1 C1 . . . . 97.18(14) ?
N1 Ni1 N2 C2 . . . . 23.67(14) ?
N1 Ni1 N2 C2 2_566 . . . -156.33(14) ?
S1 Ni1 N2 C2 . . . . -54.67(14) ?
N1 Ni1 N2 C3 . . . . 156.67(17) ?
N1 Ni1 N2 C3 2_566 . . . -23.33(17) ?
S1 Ni1 N2 C3 . . . . 78.33(16) ?
C5 N1 C1 C2 2_566 . . . 143.3(2) ?
Ni1 N1 C1 C2 . . . . -31.7(2) ?
C3 N2 C2 C1 . . . . 178.12(18) ?
Ni1 N2 C2 C1 . . . . -46.42(19) ?
N1 C1 C2 N2 . . . . 50.7(2) ?
C2 N2 C3 C6 . . . . 66.1(2) ?
Ni1 N2 C3 C6 . . . . -63.2(2) ?
C2 N2 C3 C4 . . . . -172.42(17) ?
Ni1 N2 C3 C4 . . . . 58.2(2) ?
C2 N2 C3 C7 . . . . -55.6(2) ?
Ni1 N2 C3 C7 . . . . 175.03(14) ?
N2 C3 C4 C5 . . . . -66.3(2) ?
C6 C3 C4 C5 . . . . 55.2(3) ?
C7 C3 C4 C5 . . . . 175.17(19) ?
C3 C4 C5 N1 . . . 2_566 36.6(3) ?
C3 C4 C5 C8 . . . . -145.5(2) ?
P1 O1 C9 C14 . . . . 42.9(3) ?
P1 O1 C9 C10 . . . . -140.20(18) ?
C14 C9 C10 C11 . . . . -0.3(3) ?
O1 C9 C10 C11 . . . . -177.36(19) ?
C9 C10 C11 C12 . . . . 0.1(3) ?
C10 C11 C12 C13 . . . . 0.1(3) ?
C10 C11 C12 C15 . . . . -179.4(2) ?
C11 C12 C13 C14 . . . . 0.0(3) ?
C15 C12 C13 C14 . . . . 179.5(2) ?
C10 C9 C14 C13 . . . . 0.4(3) ?
O1 C9 C14 C13 . . . . 177.2(2) ?
C12 C13 C14 C9 . . . . -0.2(3) ?
C13 C12 C15 C17 . . . . 4.9(3) ?
C11 C12 C15 C17 . . . . -175.5(2) ?
C13 C12 C15 C18 . . . . -115.6(3) ?
C11 C12 C15 C18 . . . . 63.9(3) ?
C13 C12 C15 C16 . . . . 125.3(2) ?
C11 C12 C15 C16 . . . . -55.2(3) ?
P1 O2 C19 C24 . . . . 98.6(2) ?
P1 O2 C19 C20 . . . . -86.2(2) ?
C24 C19 C20 C21 . . . . 0.8(4) ?
O2 C19 C20 C21 . . . . -174.3(2) ?
C19 C20 C21 C22 . . . . 0.5(4) ?
C20 C21 C22 C23 . . . . -1.6(4) ?
C20 C21 C22 C25 . . . . 177.9(2) ?
C21 C22 C23 C24 . . . . 1.5(4) ?
C25 C22 C23 C24 . . . . -178.0(2) ?
C20 C19 C24 C23 . . . . -0.9(4) ?
O2 C19 C24 C23 . . . . 174.2(2) ?
C22 C23 C24 C19 . . . . -0.3(4) ?
C23 C22 C25 C26 . . . . 9.1(3) ?
C21 C22 C25 C26 . . . . -170.4(2) ?
C23 C22 C25 C28 . . . . -110.9(3) ?
C21 C22 C25 C28 . . . . 69.6(3) ?
C23 C22 C25 C27 . . . . 129.5(3) ?
C21 C22 C25 C27 . . . . -50.0(3) ?
